data_7128703
loop_
_publ_author_name
'Hasegawa, Sui'
'Ishida, Yutaka'
'Kawaguchi, Hiroyuki'

_publ_section_title
;
 Systematic reductive oligomerization of isocyanides with a vanadium(ii)
 complex.
;
_journal_issue 67
_journal_name_full 'Chemical communications (Cambridge, England)'
_journal_page_first 8296
_journal_page_last 8299
_journal_paper_doi 10.1039/d1cc03463d
_journal_volume 57
_journal_year 2021
_chemical_formula_moiety 'C59 H80 K N5 O4 V, C6 H14'
_chemical_formula_sum 'C65 H94 K N5 O4 V'
_chemical_formula_weight 1099.49
_space_group_crystal_system monoclinic
_space_group_IT_number 15
_space_group_name_Hall '-C 2yc'
_space_group_name_H-M_alt 'C 1 2/c 1'
_atom_sites_solution_hydrogens geom
_atom_sites_solution_primary dual
_atom_sites_solution_secondary difmap
_audit_creation_date 2021-01-21
_audit_creation_method
;
Olex2 1.3
(compiled 2020.11.12 svn.r5f609507 for OlexSys, GUI svn.r6226)
;
_audit_update_record
;
2021-04-06 deposited with the CCDC.	2021-07-21 downloaded from the CCDC.
;
_cell_angle_alpha 90
_cell_angle_beta 93.079(1)
_cell_angle_gamma 90
_cell_formula_units_Z 8
_cell_length_a 39.7195(2)
_cell_length_b 17.1396(1)
_cell_length_c 18.6902(1)
_cell_measurement_reflns_used 25797
_cell_measurement_temperature 123.0
_cell_measurement_theta_max 76.1690
_cell_measurement_theta_min 2.7960
_cell_volume 12705.48(12)
_computing_cell_refinement 'CrysAlisPro 1.171.41.93a (Rigaku OD, 2020)'
_computing_data_collection 'CrysAlisPro 1.171.41.93a (Rigaku OD, 2020)'
_computing_data_reduction 'CrysAlisPro 1.171.41.93a (Rigaku OD, 2020)'
_computing_molecular_graphics 'Olex2 1.3 (Dolomanov et al., 2009)'
_computing_publication_material 'Olex2 1.3 (Dolomanov et al., 2009)'
_computing_structure_refinement 'SHELXL 2018/3 (Sheldrick, 2015)'
_computing_structure_solution 'SHELXT 2018/2 (Sheldrick, 2018)'
_diffrn_ambient_temperature 123.0
_diffrn_detector 'Rigaku HyPix-6000 area detector'
_diffrn_detector_area_resol_mean 10.0
_diffrn_detector_type 'HPC area detector'
_diffrn_measured_fraction_theta_full 0.996
_diffrn_measured_fraction_theta_max 0.992
_diffrn_measurement_details
;
List of Runs (angles in degrees, time in seconds):

 # Type Start End Width t~exp~ \w \q \k \f Frames
#--------------------------------------------------------------------------
 1 \w -10.00 42.00 0.50 2.34 -- -38.95 19.00 60.00 104
 2 \w -12.00 44.00 0.50 2.34 -- -38.95 19.00 150.00 112
 3 \w -27.00 1.00 0.50 2.34 -- -38.95 103.00 153.00 56
 4 \w -38.00 40.00 0.50 2.34 -- -38.95 37.00 90.00 156
 5 \w -12.00 39.00 0.50 2.34 -- -38.95 37.00 -90.00 102
 6 \w -2.00 25.00 0.50 2.34 -- 38.95-103.00 51.00 54
 7 \w 71.00 98.00 0.50 9.36 -- 113.00-103.00 51.00 54
 8 \w 67.00 102.00 0.50 9.36 -- 113.00 -94.00 90.00 70
 9 \w 76.00 106.00 0.50 9.36 -- 113.00-111.00 150.00 60
 10 \w 46.00 74.00 0.50 9.36 -- 113.00 -61.00 120.00 56
 11 \w 34.00 70.00 0.50 9.36 -- 113.00-111.00 150.00 72
 12 \w 36.00 95.00 0.50 9.36 -- 113.00-111.00 30.00 118
 13 \w 56.00 105.00 0.50 9.36 -- 113.00 -94.00 -30.00 98
 14 \w 38.00 75.00 0.50 9.36 -- 113.00 -61.00 -60.00 74
 15 \w 33.00 96.00 0.50 9.36 -- 113.00-111.00 -30.00 126
 16 \w 36.00 90.00 0.50 9.36 -- 113.00-111.00-120.00 108
 17 \w 47.00 72.00 0.50 9.36 -- 113.00 -94.00-180.00 50
 18 \w 42.00 99.00 0.50 9.36 -- 113.00-111.00-150.00 114
 19 \w 90.00 119.00 0.50 9.36 -- 113.00 30.00 -30.00 58
 20 \w 127.00 178.00 0.50 9.36 -- 113.00 30.00 -30.00 102
 21 \w 136.00 162.00 0.50 9.36 -- 113.00 111.00 0.00 52
 22 \w 106.00 132.00 0.50 9.36 -- 113.00 111.00 0.00 52
 23 \w 86.00 112.00 0.50 9.36 -- 113.00 45.00 90.00 52
 24 \w 117.00 178.00 0.50 9.36 -- 113.00 45.00 90.00 122
 25 \w 100.00 172.00 0.50 9.36 -- 113.00 103.00 153.00 144
 26 \w 84.00 176.00 0.50 9.36 -- 113.00 61.00 120.00 184
 27 \w 82.00 129.00 0.50 9.36 -- 113.00 77.00 120.00 94
 28 \w -86.00 -32.00 0.50 2.34 -- -38.95 103.00 153.00 108
 29 \w -93.00 -67.00 0.50 9.36 -- -102.00 103.00 153.00 52
 30 \w -62.00 -37.00 0.50 9.36 -- -102.00 61.00 -30.00 50
 31 \w -153.00-128.00 0.50 9.36 -- -102.00-103.00 51.00 50
;
_diffrn_measurement_device 'four-circle diffractometer'
_diffrn_measurement_device_type 'Rigaku XtaLAB Synergy-DW'
_diffrn_measurement_method '\w scans'
_diffrn_orient_matrix_type 'CrysAlisPro convention (1999,Acta A55,543-557)'
_diffrn_orient_matrix_UB_11 -0.0369659000
_diffrn_orient_matrix_UB_12 0.0186555000
_diffrn_orient_matrix_UB_13 0.0143440000
_diffrn_orient_matrix_UB_21 -0.0049450000
_diffrn_orient_matrix_UB_22 -0.0842002000
_diffrn_orient_matrix_UB_23 0.0262856000
_diffrn_orient_matrix_UB_31 0.0108363000
_diffrn_orient_matrix_UB_32 0.0253208000
_diffrn_orient_matrix_UB_33 0.0769360000
_diffrn_radiation_monochromator 'multi-layer mirror optics'
_diffrn_radiation_probe x-ray
_diffrn_radiation_type 'Cu K\a'
_diffrn_radiation_wavelength 1.54184
_diffrn_reflns_av_R_equivalents 0.0196
_diffrn_reflns_av_unetI/netI 0.0209
_diffrn_reflns_Laue_measured_fraction_full 0.996
_diffrn_reflns_Laue_measured_fraction_max 0.992
_diffrn_reflns_limit_h_max 49
_diffrn_reflns_limit_h_min -49
_diffrn_reflns_limit_k_max 21
_diffrn_reflns_limit_k_min -21
_diffrn_reflns_limit_l_max 23
_diffrn_reflns_limit_l_min -21
_diffrn_reflns_number 43475
_diffrn_reflns_point_group_measured_fraction_full 0.996
_diffrn_reflns_point_group_measured_fraction_max 0.992
_diffrn_reflns_theta_full 67.684
_diffrn_reflns_theta_max 74.504
_diffrn_reflns_theta_min 2.809
_diffrn_source 'rotating anode X-ray generator'
_diffrn_source_type PhotonJet-DW
_exptl_absorpt_coefficient_mu 2.260
_exptl_absorpt_correction_T_max 1.00000
_exptl_absorpt_correction_T_min 0.76568
_exptl_absorpt_correction_type multi-scan
_exptl_absorpt_process_details
;
CrysAlisPro 1.171.41.93a (Rigaku Oxford Diffraction, 2020)
Empirical absorption correction using spherical harmonics,
implemented in SCALE3 ABSPACK scaling algorithm.
;
_exptl_crystal_colour 'dark brown'
_exptl_crystal_density_diffrn 1.150
_exptl_crystal_description plate
_exptl_crystal_F_000 4744
_exptl_crystal_size_max 0.205
_exptl_crystal_size_mid 0.11
_exptl_crystal_size_min 0.059
_refine_diff_density_max 0.452
_refine_diff_density_min -0.393
_refine_diff_density_rms 0.041
_refine_ls_extinction_method none
_refine_ls_goodness_of_fit_ref 1.066
_refine_ls_hydrogen_treatment constr
_refine_ls_matrix_type full
_refine_ls_number_parameters 758
_refine_ls_number_reflns 12888
_refine_ls_number_restraints 223
_refine_ls_restrained_S_all 1.077
_refine_ls_R_factor_all 0.0390
_refine_ls_R_factor_gt 0.0363
_refine_ls_shift/su_max 0.001
_refine_ls_shift/su_mean 0.000
_refine_ls_structure_factor_coef Fsqd
_refine_ls_weighting_details 'w=1/[\s^2^(Fo^2^)+(0.0580P)^2^+7.1119P] where P=(Fo^2^+2Fc^2^)/3'
_refine_ls_weighting_scheme calc
_refine_ls_wR_factor_gt 0.1006
_refine_ls_wR_factor_ref 0.1026
_reflns_Friedel_coverage 0.000
_reflns_number_gt 11910
_reflns_number_total 12888
_reflns_threshold_expression 'I > 2\s(I)'
_cod_data_source_file d1cc03463d2.cif
_cod_data_source_block v_ono_dmap_k_dme
_cod_depositor_comments 'Adding full bibliography for 7128700--7128707.cif.'
_cod_database_code 7128703
_shelx_space_group_comment
;
The symmetry employed for this shelxl refinement is uniquely defined
by the following loop, which should always be used as a source of
symmetry information in preference to the above space-group names.
They are only intended as comments.
;

loop_
_space_group_symop_operation_xyz
'x, y, z'
'-x, y, -z+1/2'
'x+1/2, y+1/2, z'
'-x+1/2, y+1/2, -z+1/2'
'-x, -y, -z'
'x, -y, z-1/2'
'-x+1/2, -y+1/2, -z'
'x+1/2, -y+1/2, z-1/2'

loop_
_atom_site_label
_atom_site_type_symbol
_atom_site_fract_x
_atom_site_fract_y
_atom_site_fract_z
_atom_site_U_iso_or_equiv
_atom_site_adp_type
_atom_site_occupancy
_atom_site_site_symmetry_order
_atom_site_calc_flag
_atom_site_refinement_flags_posn
_atom_site_refinement_flags_adp
_atom_site_refinement_flags_occupancy
_atom_site_disorder_assembly
_atom_site_disorder_group
V1 V 0.66878(2) 0.36505(2) 0.23823(2) 0.02220(7) Uani 1 1 d . . . . .
K1 K 0.59896(2) 0.28137(2) 0.33043(2) 0.02922(8) Uani 1 1 d . . . . .
O1 O 0.62485(2) 0.41275(5) 0.28004(5) 0.02616(19) Uani 1 1 d . . . . .
O2 O 0.64528(2) 0.25698(5) 0.23352(5) 0.02533(19) Uani 1 1 d . . . . .
O3 O 0.54094(3) 0.30541(8) 0.40208(8) 0.0488(3) Uani 1 1 d . . . . .
O4 O 0.54720(3) 0.16777(7) 0.32788(7) 0.0494(3) Uani 1 1 d . . . . .
N1 N 0.69585(3) 0.36697(6) 0.33800(6) 0.0242(2) Uani 1 1 d . . . . .
N2 N 0.68051(3) 0.48240(6) 0.20421(6) 0.0248(2) Uani 1 1 d . . . . .
N3 N 0.70606(3) 0.71326(7) 0.15422(6) 0.0305(3) Uani 1 1 d . . . . .
N4 N 0.70954(3) 0.31675(7) 0.17029(6) 0.0252(2) Uani 1 1 d . . . . .
N5 N 0.79133(3) 0.20752(7) 0.07498(7) 0.0345(3) Uani 1 1 d . . . . .
C1 C 0.60910(3) 0.46839(7) 0.31433(7) 0.0262(3) Uani 1 1 d . . . . .
C2 C 0.58048(4) 0.50905(8) 0.28188(8) 0.0315(3) Uani 1 1 d . . . . .
C3 C 0.56193(4) 0.55830(9) 0.32461(9) 0.0387(3) Uani 1 1 d . . . . .
H3 H 0.542600 0.583348 0.303084 0.046 Uiso 1 1 calc R U . . .
C4 C 0.57002(4) 0.57278(10) 0.39628(9) 0.0427(4) Uani 1 1 d . . . . .
C5 C 0.59941(4) 0.53899(9) 0.42562(8) 0.0354(3) Uani 1 1 d . . . . .
H5 H 0.606410 0.550713 0.473826 0.043 Uiso 1 1 calc R U . . .
C6 C 0.61897(3) 0.48848(8) 0.38673(7) 0.0282(3) Uani 1 1 d . . . . .
C7 C 0.56925(4) 0.49736(9) 0.20252(8) 0.0341(3) Uani 1 1 d . . . . .
C8 C 0.59858(4) 0.51057(14) 0.15436(9) 0.0515(5) Uani 1 1 d . . . . .
H8A H 0.615676 0.470075 0.163695 0.077 Uiso 1 1 calc R U . . .
H8B H 0.608556 0.561965 0.164437 0.077 Uiso 1 1 calc R U . . .
H8C H 0.590339 0.508143 0.104040 0.077 Uiso 1 1 calc R U . . .
C9 C 0.55529(6) 0.41542(12) 0.19207(12) 0.0614(6) Uani 1 1 d . . . . .
H9A H 0.572643 0.377296 0.207129 0.092 Uiso 1 1 calc R U . . .
H9B H 0.548603 0.407331 0.141374 0.092 Uiso 1 1 calc R U . . .
H9C H 0.535617 0.408754 0.220949 0.092 Uiso 1 1 calc R U . . .
C10 C 0.54156(5) 0.55482(13) 0.17626(11) 0.0567(5) Uani 1 1 d . . . . .
H10A H 0.549372 0.608413 0.184851 0.085 Uiso 1 1 calc R U . . .
H10B H 0.521178 0.545549 0.202336 0.085 Uiso 1 1 calc R U . . .
H10C H 0.536469 0.547140 0.124858 0.085 Uiso 1 1 calc R U . . .
C11 C 0.54737(6) 0.62117(14) 0.44179(12) 0.0614(5) Uani 1 1 d . . . . .
H11A H 0.531435 0.650864 0.410571 0.092 Uiso 1 1 calc R U . . .
H11B H 0.561164 0.657299 0.471554 0.092 Uiso 1 1 calc R U . . .
H11C H 0.534881 0.586595 0.472644 0.092 Uiso 1 1 calc R U . . .
C12 C 0.65100(3) 0.45722(8) 0.42443(7) 0.0265(3) Uani 1 1 d . . . . .
H12A H 0.670495 0.476367 0.398632 0.032 Uiso 1 1 calc R U . . .
H12B H 0.652920 0.479359 0.473397 0.032 Uiso 1 1 calc R U . . .
C13 C 0.67534(3) 0.32814(7) 0.38712(7) 0.0238(2) Uani 1 1 d . . . . .
C14 C 0.65347(3) 0.36957(7) 0.43013(7) 0.0246(3) Uani 1 1 d . . . . .
C15 C 0.63342(3) 0.33011(8) 0.47769(7) 0.0262(3) Uani 1 1 d . . . . .
H15 H 0.619244 0.359501 0.506921 0.031 Uiso 1 1 calc R U . . .
C16 C 0.63360(3) 0.24878(8) 0.48357(7) 0.0274(3) Uani 1 1 d . . . . .
C17 C 0.65419(3) 0.20855(8) 0.43791(7) 0.0268(3) Uani 1 1 d . . . . .
H17 H 0.654400 0.153158 0.439546 0.032 Uiso 1 1 calc R U . . .
C18 C 0.67445(3) 0.24615(8) 0.39003(7) 0.0250(3) Uani 1 1 d . . . . .
C19 C 0.61281(4) 0.20416(9) 0.53734(8) 0.0335(3) Uani 1 1 d . . . . .
C20 C 0.58703(5) 0.25610(11) 0.57133(11) 0.0504(4) Uani 1 1 d . . . . .
H20A H 0.598717 0.297802 0.598582 0.076 Uiso 1 1 calc R U . . .
H20B H 0.573779 0.224900 0.603572 0.076 Uiso 1 1 calc R U . . .
H20C H 0.571997 0.279054 0.533720 0.076 Uiso 1 1 calc R U . . .
C21 C 0.63662(5) 0.16921(12) 0.59593(10) 0.0494(4) Uani 1 1 d . . . . .
H21A H 0.653877 0.137781 0.573868 0.074 Uiso 1 1 calc R U . . .
H21B H 0.623748 0.136112 0.627361 0.074 Uiso 1 1 calc R U . . .
H21C H 0.647483 0.211338 0.624102 0.074 Uiso 1 1 calc R U . . .
C22 C 0.59376(5) 0.13655(11) 0.49892(10) 0.0484(4) Uani 1 1 d . . . . .
H22A H 0.578611 0.157472 0.460489 0.073 Uiso 1 1 calc R U . . .
H22B H 0.580568 0.108228 0.533341 0.073 Uiso 1 1 calc R U . . .
H22C H 0.609994 0.100935 0.478499 0.073 Uiso 1 1 calc R U . . .
C23 C 0.72383(3) 0.40453(7) 0.36688(7) 0.0240(2) Uani 1 1 d . . . . .
C24 C 0.74545(3) 0.44765(8) 0.32358(7) 0.0266(3) Uani 1 1 d . . . . .
H24 H 0.740095 0.451355 0.273540 0.032 Uiso 1 1 calc R U . . .
C25 C 0.77415(3) 0.48450(8) 0.35220(8) 0.0296(3) Uani 1 1 d . . . . .
H25 H 0.787961 0.512319 0.321004 0.036 Uiso 1 1 calc R U . . .
C26 C 0.78351(3) 0.48222(8) 0.42521(8) 0.0307(3) Uani 1 1 d . . . . .
C27 C 0.76249(4) 0.44070(8) 0.46850(8) 0.0305(3) Uani 1 1 d . . . . .
H27 H 0.767944 0.438088 0.518557 0.037 Uiso 1 1 calc R U . . .
C28 C 0.73381(3) 0.40299(8) 0.44078(7) 0.0272(3) Uani 1 1 d . . . . .
H28 H 0.720328 0.375045 0.472535 0.033 Uiso 1 1 calc R U . . .
C29 C 0.81464(4) 0.52370(10) 0.45585(10) 0.0405(3) Uani 1 1 d . . . . .
H29A H 0.808444 0.575748 0.472411 0.061 Uiso 1 1 calc R U . . .
H29B H 0.831043 0.528594 0.418760 0.061 Uiso 1 1 calc R U . . .
H29C H 0.824625 0.493645 0.496251 0.061 Uiso 1 1 calc R U . . .
C30 C 0.69369(3) 0.19770(8) 0.33826(7) 0.0267(3) Uani 1 1 d . . . . .
H30A H 0.706102 0.232728 0.306805 0.032 Uiso 1 1 calc R U . . .
H30B H 0.710393 0.164809 0.365457 0.032 Uiso 1 1 calc R U . . .
C31 C 0.64713(3) 0.17986(7) 0.24076(7) 0.0244(2) Uani 1 1 d . . . . .
C32 C 0.62651(3) 0.12816(8) 0.19689(7) 0.0275(3) Uani 1 1 d . . . . .
C33 C 0.62863(4) 0.04800(8) 0.21114(8) 0.0320(3) Uani 1 1 d . . . . .
H33 H 0.614575 0.013851 0.182825 0.038 Uiso 1 1 calc R U . . .
C34 C 0.65000(4) 0.01566(8) 0.26407(8) 0.0327(3) Uani 1 1 d . . . . .
C35 C 0.67111(4) 0.06603(8) 0.30370(8) 0.0298(3) Uani 1 1 d . . . . .
H35 H 0.686543 0.045086 0.339243 0.036 Uiso 1 1 calc R U . . .
C36 C 0.67025(3) 0.14616(8) 0.29276(7) 0.0255(3) Uani 1 1 d . . . . .
C37 C 0.60344(4) 0.15879(9) 0.13423(8) 0.0328(3) Uani 1 1 d . . . . .
C38 C 0.62460(4) 0.19916(10) 0.07871(8) 0.0385(3) Uani 1 1 d . . . . .
H38A H 0.637010 0.242848 0.101356 0.058 Uiso 1 1 calc R U . . .
H38B H 0.609714 0.218703 0.039199 0.058 Uiso 1 1 calc R U . . .
H38C H 0.640598 0.161689 0.060120 0.058 Uiso 1 1 calc R U . . .
C39 C 0.58322(5) 0.09321(12) 0.09573(11) 0.0530(5) Uani 1 1 d . . . . .
H39A H 0.598805 0.055439 0.076143 0.079 Uiso 1 1 calc R U . . .
H39B H 0.568838 0.115457 0.056651 0.079 Uiso 1 1 calc R U . . .
H39C H 0.569144 0.066938 0.129839 0.079 Uiso 1 1 calc R U . . .
C40 C 0.57802(4) 0.21820(11) 0.16032(9) 0.0422(4) Uani 1 1 d . . . . .
H40A H 0.590130 0.262975 0.181776 0.063 Uiso 1 1 calc R U . . .
H40B H 0.564318 0.193751 0.196187 0.063 Uiso 1 1 calc R U . . .
H40C H 0.563353 0.235870 0.119687 0.063 Uiso 1 1 calc R U . . .
C41 C 0.65143(5) -0.07120(9) 0.27764(10) 0.0483(4) Uani 1 1 d . . . . .
H41A H 0.629758 -0.094813 0.262337 0.072 Uiso 1 1 calc R U . . .
H41B H 0.656110 -0.080819 0.328903 0.072 Uiso 1 1 calc R U . . .
H41C H 0.669363 -0.094317 0.250494 0.072 Uiso 1 1 calc R U . . .
C42 C 0.68566(3) 0.50556(8) 0.13669(7) 0.0263(3) Uani 1 1 d . . . . .
H42 H 0.683596 0.467347 0.099903 0.032 Uiso 1 1 calc R U . . .
C43 C 0.69366(4) 0.58028(8) 0.11717(7) 0.0271(3) Uani 1 1 d . . . . .
H43 H 0.696844 0.592271 0.068373 0.033 Uiso 1 1 calc R U . . .
C44 C 0.69715(3) 0.63926(7) 0.16990(7) 0.0253(3) Uani 1 1 d . . . . .
C45 C 0.69049(4) 0.61609(8) 0.24001(7) 0.0271(3) Uani 1 1 d . . . . .
H45 H 0.691621 0.653152 0.277860 0.033 Uiso 1 1 calc R U . . .
C46 C 0.68238(3) 0.53992(8) 0.25359(7) 0.0270(3) Uani 1 1 d . . . . .
H46 H 0.677713 0.526636 0.301397 0.032 Uiso 1 1 calc R U . . .
C47 C 0.71593(4) 0.73368(8) 0.08277(8) 0.0326(3) Uani 1 1 d . . . . .
H47A H 0.736797 0.706243 0.072698 0.049 Uiso 1 1 calc R U . . .
H47B H 0.719617 0.790113 0.080064 0.049 Uiso 1 1 calc R U . . .
H47C H 0.698020 0.718441 0.047412 0.049 Uiso 1 1 calc R U . . .
C48 C 0.71302(4) 0.76924(8) 0.21120(8) 0.0336(3) Uani 1 1 d . . . . .
H48A H 0.693327 0.773654 0.240358 0.050 Uiso 1 1 calc R U . . .
H48B H 0.717934 0.820212 0.190425 0.050 Uiso 1 1 calc R U . . .
H48C H 0.732511 0.751702 0.241359 0.050 Uiso 1 1 calc R U . . .
C49 C 0.71030(3) 0.23955(8) 0.15491(7) 0.0281(3) Uani 1 1 d . . . . .
H49 H 0.691573 0.209011 0.167615 0.034 Uiso 1 1 calc R U . . .
C50 C 0.73590(4) 0.20177(8) 0.12247(7) 0.0294(3) Uani 1 1 d . . . . .
H50 H 0.734394 0.147252 0.113698 0.035 Uiso 1 1 calc R U . . .
C51 C 0.76432(3) 0.24359(8) 0.10221(7) 0.0273(3) Uani 1 1 d . . . . .
C52 C 0.76313(3) 0.32467(8) 0.11459(7) 0.0280(3) Uani 1 1 d . . . . .
H52 H 0.780796 0.357236 0.099710 0.034 Uiso 1 1 calc R U . . .
C53 C 0.73637(3) 0.35672(8) 0.14821(7) 0.0268(3) Uani 1 1 d . . . . .
H53 H 0.736846 0.411393 0.156546 0.032 Uiso 1 1 calc R U . . .
C54 C 0.78997(4) 0.12476(9) 0.05705(9) 0.0396(3) Uani 1 1 d . . . . .
H54A H 0.782599 0.095093 0.098214 0.059 Uiso 1 1 calc R U . . .
H54B H 0.812406 0.106953 0.044940 0.059 Uiso 1 1 calc R U . . .
H54C H 0.773986 0.116615 0.015942 0.059 Uiso 1 1 calc R U . . .
C55 C 0.81869(4) 0.25275(11) 0.04804(10) 0.0438(4) Uani 1 1 d . . . . .
H55A H 0.810648 0.280984 0.004843 0.066 Uiso 1 1 calc R U . . .
H55B H 0.837118 0.217734 0.036361 0.066 Uiso 1 1 calc R U . . .
H55C H 0.826847 0.290138 0.084663 0.066 Uiso 1 1 calc R U . . .
C56 C 0.53535(5) 0.38538(11) 0.41857(12) 0.0528(4) Uani 1 1 d . . . . .
H56A H 0.555922 0.407633 0.441573 0.079 Uiso 1 1 calc R U . . .
H56B H 0.516900 0.389464 0.451140 0.079 Uiso 1 1 calc R U . . .
H56C H 0.529379 0.414052 0.374323 0.079 Uiso 1 1 calc R U . . .
C57 C 0.51280(5) 0.26980(12) 0.36955(14) 0.0601(5) Uani 1 1 d . . . . .
H57A H 0.508258 0.292230 0.321179 0.072 Uiso 1 1 calc R U . . .
H57B H 0.492950 0.280084 0.397981 0.072 Uiso 1 1 calc R U . . .
C58 C 0.51796(4) 0.18378(12) 0.36348(13) 0.0556(5) Uani 1 1 d . . . . .
H58A H 0.519781 0.160354 0.411946 0.067 Uiso 1 1 calc R U . . .
H58B H 0.498286 0.160140 0.336874 0.067 Uiso 1 1 calc R U . . .
C59 C 0.55256(6) 0.08660(11) 0.31912(12) 0.0569(5) Uani 1 1 d . . . . .
H59A H 0.574010 0.078176 0.296719 0.085 Uiso 1 1 calc R U . . .
H59B H 0.534129 0.064561 0.288537 0.085 Uiso 1 1 calc R U . . .
H59C H 0.553246 0.060984 0.366052 0.085 Uiso 1 1 calc R U . . .
C60 C 0.61457(10) 0.7256(2) 0.2892(3) 0.0602(11) Uani 0.636(5) 1 d D U P A 1
H60A H 0.619564 0.701234 0.243514 0.090 Uiso 0.636(5) 1 calc R U P A 1
H60B H 0.632634 0.762169 0.303655 0.090 Uiso 0.636(5) 1 calc R U P A 1
H60C H 0.612978 0.685139 0.325939 0.090 Uiso 0.636(5) 1 calc R U P A 1
C61 C 0.58129(10) 0.7692(2) 0.2806(2) 0.0699(11) Uani 0.636(5) 1 d D U P A 1
H61A H 0.582958 0.809017 0.242578 0.084 Uiso 0.636(5) 1 calc R U P A 1
H61B H 0.563320 0.732057 0.264842 0.084 Uiso 0.636(5) 1 calc R U P A 1
C62 C 0.57139(13) 0.8087(3) 0.3479(3) 0.0815(15) Uani 0.636(5) 1 d D U P A 1
H62A H 0.588592 0.848387 0.362044 0.098 Uiso 0.636(5) 1 calc R U P A 1
H62B H 0.571102 0.769549 0.386862 0.098 Uiso 0.636(5) 1 calc R U P A 1
C63 C 0.53663(12) 0.8484(4) 0.3400(3) 0.0877(16) Uani 0.636(5) 1 d D U P A 1
H63A H 0.537377 0.889811 0.303210 0.105 Uiso 0.636(5) 1 calc R U P A 1
H63B H 0.519676 0.809359 0.322802 0.105 Uiso 0.636(5) 1 calc R U P A 1
C64 C 0.52555(14) 0.8839(4) 0.4090(3) 0.1070(19) Uani 0.636(5) 1 d D U P A 1
H64A H 0.542857 0.921520 0.427319 0.128 Uiso 0.636(5) 1 calc R U P A 1
H64B H 0.523807 0.842191 0.445324 0.128 Uiso 0.636(5) 1 calc R U P A 1
C65 C 0.4914(2) 0.9259(6) 0.3990(6) 0.138(3) Uani 0.636(5) 1 d D U P A 1
H65A H 0.485250 0.947920 0.444837 0.207 Uiso 0.636(5) 1 calc R U P A 1
H65B H 0.493150 0.967933 0.363802 0.207 Uiso 0.636(5) 1 calc R U P A 1
H65C H 0.474103 0.888616 0.381805 0.207 Uiso 0.636(5) 1 calc R U P A 1
C60A C 0.6166(5) 0.7246(13) 0.2935(11) 0.198(9) Uani 0.364(5) 1 d D U P A 2
H60D H 0.637670 0.704155 0.315987 0.297 Uiso 0.364(5) 1 calc R U P A 2
H60E H 0.602745 0.681235 0.274623 0.297 Uiso 0.364(5) 1 calc R U P A 2
H60F H 0.621810 0.759739 0.254171 0.297 Uiso 0.364(5) 1 calc R U P A 2
C61A C 0.5973(2) 0.7697(5) 0.3494(5) 0.102(3) Uani 0.364(5) 1 d D U P A 2
H61C H 0.592301 0.734477 0.389438 0.122 Uiso 0.364(5) 1 calc R U P A 2
H61D H 0.611401 0.813125 0.368949 0.122 Uiso 0.364(5) 1 calc R U P A 2
C62A C 0.5645(3) 0.8020(11) 0.3152(8) 0.156(6) Uani 0.364(5) 1 d D U P A 2
H62C H 0.549357 0.758630 0.299421 0.187 Uiso 0.364(5) 1 calc R U P A 2
H62D H 0.569134 0.834174 0.272939 0.187 Uiso 0.364(5) 1 calc R U P A 2
C63A C 0.5475(4) 0.8525(11) 0.3724(9) 0.179(6) Uani 0.364(5) 1 d D U P A 2
H63C H 0.548630 0.825719 0.419399 0.215 Uiso 0.364(5) 1 calc R U P A 2
H63D H 0.558953 0.903613 0.377903 0.215 Uiso 0.364(5) 1 calc R U P A 2
C64A C 0.5106(3) 0.8638(10) 0.3453(9) 0.182(6) Uani 0.364(5) 1 d D U P A 2
H64C H 0.509813 0.891851 0.298977 0.219 Uiso 0.364(5) 1 calc R U P A 2
H64D H 0.499810 0.812221 0.337469 0.219 Uiso 0.364(5) 1 calc R U P A 2
C65A C 0.4912(6) 0.9103(19) 0.3997(18) 0.256(14) Uani 0.364(5) 1 d D U P A 2
H65D H 0.467773 0.916967 0.381604 0.384 Uiso 0.364(5) 1 calc R U P A 2
H65E H 0.491734 0.882155 0.445387 0.384 Uiso 0.364(5) 1 calc R U P A 2
H65F H 0.501722 0.961663 0.406954 0.384 Uiso 0.364(5) 1 calc R U P A 2

loop_
_atom_site_aniso_label
_atom_site_aniso_U_11
_atom_site_aniso_U_22
_atom_site_aniso_U_33
_atom_site_aniso_U_23
_atom_site_aniso_U_13
_atom_site_aniso_U_12
V1 0.02419(12) 0.01782(11) 0.02471(12) -0.00015(8) 0.00248(8) -0.00165(8)
K1 0.02529(14) 0.03031(15) 0.03218(15) 0.00135(11) 0.00263(11) -0.00318(10)
O1 0.0265(4) 0.0226(4) 0.0296(5) -0.0015(4) 0.0030(4) 0.0023(3)
O2 0.0251(4) 0.0187(4) 0.0321(5) 0.0006(3) 0.0014(4) -0.0016(3)
O3 0.0330(6) 0.0454(7) 0.0686(8) -0.0066(6) 0.0085(5) -0.0025(5)
O4 0.0463(7) 0.0395(6) 0.0635(8) -0.0008(6) 0.0125(6) -0.0064(5)
N1 0.0267(5) 0.0226(5) 0.0233(5) -0.0003(4) 0.0021(4) -0.0036(4)
N2 0.0281(5) 0.0195(5) 0.0267(5) 0.0012(4) 0.0021(4) -0.0013(4)
N3 0.0444(7) 0.0204(5) 0.0262(6) 0.0013(4) -0.0002(5) -0.0067(5)
N4 0.0262(5) 0.0238(5) 0.0257(5) -0.0007(4) 0.0026(4) -0.0004(4)
N5 0.0345(6) 0.0286(6) 0.0416(7) 0.0033(5) 0.0132(5) 0.0042(5)
C1 0.0265(6) 0.0206(6) 0.0318(7) 0.0005(5) 0.0060(5) -0.0012(5)
C2 0.0306(7) 0.0269(7) 0.0372(7) 0.0021(6) 0.0039(6) 0.0015(5)
C3 0.0356(8) 0.0343(8) 0.0465(9) 0.0022(7) 0.0058(6) 0.0092(6)
C4 0.0451(9) 0.0358(8) 0.0482(9) -0.0025(7) 0.0133(7) 0.0101(7)
C5 0.0434(8) 0.0307(7) 0.0330(7) -0.0027(6) 0.0096(6) 0.0038(6)
C6 0.0317(7) 0.0217(6) 0.0317(7) 0.0008(5) 0.0067(5) -0.0004(5)
C7 0.0293(7) 0.0333(7) 0.0393(8) 0.0020(6) -0.0015(6) 0.0033(6)
C8 0.0392(9) 0.0809(14) 0.0344(8) 0.0087(8) 0.0004(7) 0.0057(9)
C9 0.0743(14) 0.0442(10) 0.0623(12) 0.0028(9) -0.0268(10) -0.0160(10)
C10 0.0538(11) 0.0669(13) 0.0487(10) 0.0026(9) -0.0057(8) 0.0271(10)
C11 0.0624(12) 0.0620(12) 0.0614(12) -0.0079(10) 0.0171(10) 0.0246(10)
C12 0.0325(7) 0.0221(6) 0.0251(6) -0.0011(5) 0.0042(5) -0.0037(5)
C13 0.0255(6) 0.0232(6) 0.0227(6) 0.0011(5) -0.0005(5) -0.0037(5)
C14 0.0268(6) 0.0228(6) 0.0241(6) 0.0001(5) 0.0000(5) -0.0032(5)
C15 0.0277(6) 0.0266(6) 0.0245(6) 0.0004(5) 0.0026(5) -0.0023(5)
C16 0.0282(6) 0.0276(7) 0.0263(6) 0.0041(5) -0.0010(5) -0.0046(5)
C17 0.0296(7) 0.0212(6) 0.0291(6) 0.0030(5) -0.0021(5) -0.0032(5)
C18 0.0251(6) 0.0234(6) 0.0259(6) -0.0002(5) -0.0028(5) -0.0018(5)
C19 0.0363(8) 0.0317(7) 0.0327(7) 0.0077(6) 0.0046(6) -0.0057(6)
C20 0.0560(11) 0.0438(9) 0.0538(10) 0.0111(8) 0.0265(8) -0.0020(8)
C21 0.0511(10) 0.0571(11) 0.0401(9) 0.0190(8) 0.0019(7) -0.0064(8)
C22 0.0510(10) 0.0467(10) 0.0481(10) 0.0034(7) 0.0088(8) -0.0203(8)
C23 0.0245(6) 0.0188(6) 0.0289(6) -0.0022(5) 0.0035(5) 0.0014(5)
C24 0.0276(6) 0.0236(6) 0.0290(6) -0.0002(5) 0.0055(5) -0.0004(5)
C25 0.0266(6) 0.0230(6) 0.0400(7) -0.0008(5) 0.0082(5) -0.0008(5)
C26 0.0259(6) 0.0240(6) 0.0420(8) -0.0043(6) 0.0001(5) -0.0008(5)
C27 0.0313(7) 0.0280(7) 0.0321(7) -0.0033(5) -0.0014(5) 0.0008(5)
C28 0.0281(6) 0.0242(6) 0.0296(6) -0.0002(5) 0.0030(5) -0.0018(5)
C29 0.0318(7) 0.0355(8) 0.0535(9) -0.0047(7) -0.0033(6) -0.0060(6)
C30 0.0259(6) 0.0230(6) 0.0311(6) 0.0006(5) -0.0001(5) 0.0000(5)
C31 0.0243(6) 0.0207(6) 0.0287(6) -0.0011(5) 0.0058(5) -0.0013(5)
C32 0.0254(6) 0.0261(6) 0.0313(7) -0.0025(5) 0.0034(5) -0.0020(5)
C33 0.0346(7) 0.0254(7) 0.0363(7) -0.0065(5) 0.0045(6) -0.0066(5)
C34 0.0407(8) 0.0208(6) 0.0370(7) -0.0029(5) 0.0061(6) -0.0013(6)
C35 0.0350(7) 0.0227(6) 0.0317(7) -0.0001(5) 0.0028(5) 0.0021(5)
C36 0.0266(6) 0.0212(6) 0.0290(6) -0.0018(5) 0.0040(5) -0.0006(5)
C37 0.0287(7) 0.0348(7) 0.0345(7) -0.0033(6) -0.0022(5) -0.0027(6)
C38 0.0368(8) 0.0457(9) 0.0329(7) 0.0034(6) 0.0011(6) 0.0048(7)
C39 0.0544(11) 0.0487(10) 0.0535(10) -0.0045(8) -0.0198(8) -0.0106(8)
C40 0.0273(7) 0.0557(10) 0.0434(8) -0.0006(7) -0.0008(6) 0.0075(7)
C41 0.0660(11) 0.0224(7) 0.0560(10) -0.0020(7) -0.0027(8) -0.0025(7)
C42 0.0314(7) 0.0211(6) 0.0262(6) -0.0012(5) 0.0007(5) -0.0010(5)
C43 0.0349(7) 0.0230(6) 0.0234(6) 0.0014(5) 0.0007(5) -0.0017(5)
C44 0.0280(6) 0.0197(6) 0.0278(6) 0.0015(5) -0.0011(5) -0.0006(5)
C45 0.0341(7) 0.0213(6) 0.0259(6) -0.0023(5) 0.0015(5) -0.0004(5)
C46 0.0329(7) 0.0241(6) 0.0242(6) 0.0011(5) 0.0032(5) -0.0007(5)
C47 0.0425(8) 0.0253(6) 0.0298(7) 0.0048(5) 0.0010(6) -0.0070(6)
C48 0.0452(8) 0.0214(6) 0.0340(7) -0.0027(5) -0.0006(6) -0.0062(6)
C49 0.0280(6) 0.0255(6) 0.0311(7) -0.0021(5) 0.0036(5) -0.0029(5)
C50 0.0316(7) 0.0236(6) 0.0331(7) -0.0019(5) 0.0041(5) -0.0006(5)
C51 0.0287(7) 0.0284(7) 0.0247(6) 0.0027(5) 0.0021(5) 0.0035(5)
C52 0.0280(6) 0.0271(7) 0.0290(6) 0.0039(5) 0.0042(5) -0.0010(5)
C53 0.0297(7) 0.0235(6) 0.0272(6) 0.0012(5) 0.0013(5) -0.0011(5)
C54 0.0474(9) 0.0325(8) 0.0397(8) 0.0006(6) 0.0108(7) 0.0105(7)
C55 0.0357(8) 0.0434(9) 0.0539(10) 0.0067(7) 0.0180(7) 0.0047(7)
C56 0.0451(10) 0.0437(10) 0.0706(12) -0.0044(9) 0.0132(9) 0.0002(8)
C57 0.0317(9) 0.0525(11) 0.0951(16) -0.0046(11) -0.0047(9) 0.0013(8)
C58 0.0297(8) 0.0513(11) 0.0860(14) -0.0062(10) 0.0053(8) -0.0092(7)
C59 0.0620(12) 0.0417(10) 0.0681(12) -0.0056(9) 0.0142(10) -0.0067(9)
C60 0.067(2) 0.0393(18) 0.074(3) 0.0021(17) 0.008(2) -0.0203(16)
C61 0.070(2) 0.062(2) 0.077(2) 0.0013(18) -0.0017(19) -0.0153(18)
C62 0.089(3) 0.076(3) 0.081(3) 0.025(2) 0.019(2) -0.008(2)
C63 0.075(3) 0.092(3) 0.097(4) -0.003(3) 0.013(3) -0.018(3)
C64 0.112(4) 0.117(4) 0.095(4) -0.003(3) 0.026(3) -0.035(3)
C65 0.106(5) 0.118(6) 0.197(9) 0.012(5) 0.075(6) -0.023(4)
C60A 0.198(17) 0.22(2) 0.174(18) -0.061(14) 0.050(14) 0.053(14)
C61A 0.105(6) 0.076(5) 0.127(7) -0.010(5) 0.042(5) -0.017(4)
C62A 0.137(9) 0.144(11) 0.189(13) -0.025(10) 0.021(9) 0.012(8)
C63A 0.174(10) 0.171(12) 0.193(14) -0.012(11) 0.029(10) 0.075(10)
C64A 0.143(9) 0.174(13) 0.235(15) 0.007(11) 0.067(10) 0.026(9)
C65A 0.184(18) 0.22(3) 0.38(3) -0.05(2) 0.15(2) 0.013(18)

loop_
_atom_type_symbol
_atom_type_description
_atom_type_scat_dispersion_real
_atom_type_scat_dispersion_imag
_atom_type_scat_source
C C 0.0181 0.0091 'International Tables Vol C Tables 4.2.6.8 and 6.1.1.4'
H H 0.0000 0.0000 'International Tables Vol C Tables 4.2.6.8 and 6.1.1.4'
K K 0.3868 1.0657 'International Tables Vol C Tables 4.2.6.8 and 6.1.1.4'
N N 0.0311 0.0180 'International Tables Vol C Tables 4.2.6.8 and 6.1.1.4'
O O 0.0492 0.0322 'International Tables Vol C Tables 4.2.6.8 and 6.1.1.4'
V V 0.0687 2.1097 'International Tables Vol C Tables 4.2.6.8 and 6.1.1.4'

loop_
_geom_angle_atom_site_label_1
_geom_angle_atom_site_label_2
_geom_angle_atom_site_label_3
_geom_angle
_geom_angle_site_symmetry_1
_geom_angle_site_symmetry_3
_geom_angle_publ_flag
O1 V1 K1 46.53(3) . . ?
O1 V1 N2 86.81(4) . . ?
O1 V1 N4 167.57(4) . . ?
O2 V1 K1 46.77(3) . . ?
O2 V1 O1 89.00(4) . . ?
O2 V1 N1 105.03(4) . . ?
O2 V1 N2 156.87(4) . . ?
O2 V1 N4 89.05(4) . . ?
N1 V1 K1 87.29(3) . . ?
N1 V1 O1 93.39(4) . . ?
N1 V1 N2 97.93(4) . . ?
N1 V1 N4 98.97(4) . . ?
N2 V1 K1 133.33(3) . . ?
N2 V1 N4 90.18(4) . . ?
N4 V1 K1 134.99(3) . . ?
O1 K1 O2 66.54(3) . . ?
O1 K1 O3 113.15(3) . . ?
O1 K1 O4 150.23(4) . . ?
O1 K1 C1 23.35(3) . . ?
O1 K1 C13 62.46(3) . . ?
O1 K1 C14 62.62(3) . . ?
O1 K1 C15 85.78(3) . . ?
O1 K1 C16 108.17(3) . . ?
O1 K1 C17 106.92(3) . . ?
O1 K1 C18 84.86(3) . . ?
O1 K1 C31 91.25(3) . . ?
O2 K1 O3 166.48(4) . . ?
O2 K1 O4 113.91(3) . . ?
O2 K1 C1 89.90(3) . . ?
O2 K1 C13 66.28(3) . . ?
O2 K1 C14 89.99(3) . . ?
O2 K1 C15 110.67(3) . . ?
O2 K1 C16 107.65(3) . . ?
O2 K1 C17 83.66(3) . . ?
O2 K1 C18 62.74(3) . . ?
O2 K1 C31 24.89(3) . . ?
O3 K1 O4 59.05(4) . . ?
O3 K1 C1 90.49(4) . . ?
O3 K1 C13 126.37(4) . . ?
O3 K1 C14 101.88(4) . . ?
O3 K1 C15 82.54(4) . . ?
O3 K1 C16 85.47(4) . . ?
O3 K1 C17 108.72(4) . . ?
O3 K1 C18 130.62(4) . . ?
O3 K1 C31 153.10(4) . . ?
O4 K1 C1 140.47(4) . . ?
O4 K1 C13 146.86(4) . . ?
O4 K1 C14 144.30(4) . . ?
O4 K1 C15 118.87(4) . . ?
O4 K1 C16 100.04(4) . . ?
O4 K1 C17 102.62(4) . . ?
O4 K1 C18 122.85(4) . . ?
O4 K1 C31 94.17(4) . . ?
C1 K1 C13 70.69(3) . . ?
C14 K1 C1 59.90(3) . . ?
C14 K1 C13 25.25(3) . . ?
C14 K1 C18 44.47(3) . . ?
C15 K1 C1 76.51(3) . . ?
C15 K1 C13 44.85(3) . . ?
C15 K1 C14 25.71(3) . . ?
C15 K1 C16 25.72(3) . . ?
C15 K1 C17 44.49(3) . . ?
C15 K1 C18 52.05(3) . . ?
C15 K1 C31 111.62(4) . . ?
C16 K1 C1 102.03(4) . . ?
C16 K1 C13 52.87(3) . . ?
C16 K1 C14 45.56(3) . . ?
C16 K1 C18 45.30(3) . . ?
C17 K1 C1 111.38(3) . . ?
C17 K1 C13 44.47(3) . . ?
C17 K1 C14 51.90(3) . . ?
C17 K1 C16 25.56(4) . . ?
C17 K1 C18 25.33(3) . . ?
C18 K1 C1 95.74(3) . . ?
C18 K1 C13 25.14(3) . . ?
C31 K1 C1 114.57(3) . . ?
C31 K1 C13 74.12(3) . . ?
C31 K1 C14 99.32(3) . . ?
C31 K1 C16 97.91(4) . . ?
C31 K1 C17 72.38(4) . . ?
C31 K1 C18 59.63(3) . . ?
V1 O1 K1 98.36(3) . . ?
C1 O1 V1 151.37(8) . . ?
C1 O1 K1 103.65(7) . . ?
V1 O2 K1 98.95(4) . . ?
C31 O2 V1 149.40(8) . . ?
C31 O2 K1 97.03(7) . . ?
C56 O3 K1 113.12(10) . . ?
C57 O3 K1 113.37(12) . . ?
C57 O3 C56 112.80(15) . . ?
C58 O4 K1 118.61(11) . . ?
C58 O4 C59 112.44(15) . . ?
C59 O4 K1 124.28(11) . . ?
C13 N1 V1 106.33(8) . . ?
C23 N1 V1 136.25(9) . . ?
C23 N1 C13 116.46(10) . . ?
C42 N2 V1 126.39(9) . . ?
C42 N2 C46 114.78(11) . . ?
C46 N2 V1 118.81(9) . . ?
C44 N3 C47 120.72(12) . . ?
C44 N3 C48 120.22(12) . . ?
C48 N3 C47 117.72(11) . . ?
C49 N4 V1 120.02(9) . . ?
C53 N4 V1 125.81(9) . . ?
C53 N4 C49 113.81(11) . . ?
C51 N5 C54 120.53(13) . . ?
C51 N5 C55 120.59(13) . . ?
C55 N5 C54 117.40(13) . . ?
O1 C1 K1 53.00(6) . . ?
O1 C1 C2 121.84(12) . . ?
O1 C1 C6 121.24(12) . . ?
C2 C1 K1 114.70(9) . . ?
C6 C1 K1 100.32(8) . . ?
C6 C1 C2 116.87(12) . . ?
C1 C2 C7 121.63(13) . . ?
C3 C2 C1 118.68(14) . . ?
C3 C2 C7 119.65(13) . . ?
C4 C3 C2 124.01(15) . . ?
C3 C4 C5 117.00(14) . . ?
C3 C4 C11 121.82(16) . . ?
C5 C4 C11 121.16(17) . . ?
C4 C5 C6 122.23(15) . . ?
C1 C6 C12 122.28(12) . . ?
C5 C6 C1 120.72(13) . . ?
C5 C6 C12 116.99(13) . . ?
C8 C7 C2 110.99(12) . . ?
C8 C7 C10 105.80(14) . . ?
C9 C7 C2 109.23(13) . . ?
C9 C7 C8 110.25(17) . . ?
C9 C7 C10 107.54(15) . . ?
C10 C7 C2 112.94(13) . . ?
C14 C12 C6 115.72(11) . . ?
N1 C13 K1 117.39(8) . . ?
C14 C13 K1 73.59(7) . . ?
C14 C13 N1 121.62(11) . . ?
C18 C13 K1 75.05(7) . . ?
C18 C13 N1 120.53(12) . . ?
C18 C13 C14 117.67(12) . . ?
C12 C14 K1 113.22(8) . . ?
C13 C14 K1 81.16(7) . . ?
C13 C14 C12 120.13(12) . . ?
C15 C14 K1 75.43(7) . . ?
C15 C14 C12 119.28(12) . . ?
C15 C14 C13 120.58(12) . . ?
C14 C15 K1 78.85(7) . . ?
C16 C15 K1 78.62(8) . . ?
C16 C15 C14 122.10(13) . . ?
C15 C16 K1 75.66(7) . . ?
C15 C16 C19 123.13(13) . . ?
C17 C16 K1 76.95(8) . . ?
C17 C16 C15 116.42(12) . . ?
C17 C16 C19 120.45(12) . . ?
C19 C16 K1 117.20(9) . . ?
C16 C17 K1 77.49(8) . . ?
C18 C17 K1 79.26(7) . . ?
C18 C17 C16 122.82(12) . . ?
C13 C18 K1 79.81(7) . . ?
C13 C18 C30 120.58(12) . . ?
C17 C18 K1 75.41(7) . . ?
C17 C18 C13 120.23(12) . . ?
C17 C18 C30 119.08(12) . . ?
C30 C18 K1 112.15(8) . . ?
C16 C19 C22 109.70(12) . . ?
C20 C19 C16 112.26(12) . . ?
C20 C19 C21 109.52(14) . . ?
C20 C19 C22 108.07(14) . . ?
C21 C19 C16 109.24(12) . . ?
C21 C19 C22 107.95(14) . . ?
N1 C23 C24 121.54(12) . . ?
N1 C23 C28 123.64(12) . . ?
C28 C23 C24 114.81(12) . . ?
C25 C24 C23 121.86(13) . . ?
C24 C25 C26 122.37(13) . . ?
C25 C26 C29 121.78(14) . . ?
C27 C26 C25 116.55(13) . . ?
C27 C26 C29 121.67(14) . . ?
C28 C27 C26 121.92(13) . . ?
C27 C28 C23 122.49(13) . . ?
C36 C30 C18 111.31(11) . . ?
O2 C31 K1 58.08(6) . . ?
O2 C31 C32 121.95(12) . . ?
O2 C31 C36 120.18(11) . . ?
C32 C31 K1 107.59(8) . . ?
C36 C31 K1 104.47(8) . . ?
C36 C31 C32 117.87(12) . . ?
C31 C32 C37 121.49(12) . . ?
C33 C32 C31 118.08(13) . . ?
C33 C32 C37 120.40(12) . . ?
C34 C33 C32 123.83(13) . . ?
C33 C34 C35 117.48(13) . . ?
C33 C34 C41 122.05(14) . . ?
C35 C34 C41 120.44(14) . . ?
C36 C35 C34 121.79(13) . . ?
C31 C36 C30 120.15(11) . . ?
C35 C36 C30 119.06(12) . . ?
C35 C36 C31 120.77(12) . . ?
C38 C37 C32 110.05(12) . . ?
C38 C37 C39 107.71(14) . . ?
C39 C37 C32 112.41(13) . . ?
C40 C37 C32 111.10(12) . . ?
C40 C37 C38 108.05(13) . . ?
C40 C37 C39 107.35(14) . . ?
C37 C40 K1 112.02(9) . . ?
N2 C42 C43 124.87(12) . . ?
C42 C43 C44 119.81(12) . . ?
N3 C44 C43 122.45(12) . . ?
N3 C44 C45 122.03(12) . . ?
C45 C44 C43 115.53(12) . . ?
C46 C45 C44 119.89(12) . . ?
N2 C46 C45 125.00(12) . . ?
N4 C49 C50 125.42(13) . . ?
C49 C50 C51 120.16(13) . . ?
N5 C51 C50 121.98(13) . . ?
N5 C51 C52 122.92(13) . . ?
C50 C51 C52 115.06(12) . . ?
C53 C52 C51 120.10(12) . . ?
N4 C53 C52 125.31(13) . . ?
O3 C57 C58 110.96(16) . . ?
O4 C58 C57 110.56(16) . . ?
C62 C61 C60 113.6(4) . . ?
C61 C62 C63 113.1(4) . . ?
C64 C63 C62 113.3(5) . . ?
C63 C64 C65 112.2(6) . . ?
C62A C61A C60A 110.2(10) . . ?
C61A C62A C63A 107.9(9) . . ?
C64A C63A C62A 106.5(10) . . ?
C65A C64A C63A 110.6(12) . . ?

loop_
_geom_bond_atom_site_label_1
_geom_bond_atom_site_label_2
_geom_bond_distance
_geom_bond_site_symmetry_2
_geom_bond_publ_flag
V1 K1 3.6372(4) . ?
V1 O1 2.1142(9) . ?
V1 O2 2.0738(9) . ?
V1 N1 2.1022(11) . ?
V1 N2 2.1678(11) . ?
V1 N4 2.2671(11) . ?
K1 O1 2.6682(10) . ?
K1 O2 2.6828(10) . ?
K1 O3 2.7580(12) . ?
K1 O4 2.8303(12) . ?
K1 C1 3.2466(13) . ?
K1 C13 3.2592(13) . ?
K1 C14 3.1640(13) . ?
K1 C15 3.1212(13) . ?
K1 C16 3.1581(13) . ?
K1 C17 3.1513(13) . ?
K1 C18 3.1993(13) . ?
K1 C31 3.1370(13) . ?
O1 C1 1.3244(16) . ?
O2 C31 1.3303(16) . ?
O3 C56 1.425(2) . ?
O3 C57 1.385(2) . ?
O4 C58 1.396(2) . ?
O4 C59 1.418(2) . ?
N1 C13 1.4247(16) . ?
N1 C23 1.3697(17) . ?
N2 C42 1.3488(17) . ?
N2 C46 1.3498(17) . ?
N3 C44 1.3530(17) . ?
N3 C47 1.4546(18) . ?
N3 C48 1.4490(18) . ?
N4 C49 1.3546(18) . ?
N4 C53 1.3502(17) . ?
N5 C51 1.3603(18) . ?
N5 C54 1.458(2) . ?
N5 C55 1.447(2) . ?
C1 C2 1.4397(19) . ?
C1 C6 1.4306(19) . ?
C2 C3 1.399(2) . ?
C2 C7 1.539(2) . ?
C3 C4 1.383(2) . ?
C4 C5 1.389(2) . ?
C4 C11 1.518(2) . ?
C5 C6 1.394(2) . ?
C6 C12 1.5183(19) . ?
C7 C8 1.527(2) . ?
C7 C9 1.519(2) . ?
C7 C10 1.537(2) . ?
C12 C14 1.5088(17) . ?
C13 C14 1.4072(18) . ?
C13 C18 1.4068(18) . ?
C14 C15 1.3992(18) . ?
C15 C16 1.3982(19) . ?
C16 C17 1.396(2) . ?
C16 C19 1.5380(18) . ?
C17 C18 1.3931(19) . ?
C18 C30 1.5132(18) . ?
C19 C20 1.521(2) . ?
C19 C21 1.530(2) . ?
C19 C22 1.540(2) . ?
C23 C24 1.4190(18) . ?
C23 C28 1.4165(19) . ?
C24 C25 1.3854(19) . ?
C25 C26 1.395(2) . ?
C26 C27 1.389(2) . ?
C26 C29 1.5121(19) . ?
C27 C28 1.3861(19) . ?
C30 C36 1.5117(18) . ?
C31 C32 1.4338(18) . ?
C31 C36 1.4234(19) . ?
C32 C33 1.4012(19) . ?
C32 C37 1.540(2) . ?
C33 C34 1.384(2) . ?
C34 C35 1.389(2) . ?
C34 C41 1.511(2) . ?
C35 C36 1.3887(18) . ?
C37 C38 1.535(2) . ?
C37 C39 1.538(2) . ?
C37 C40 1.532(2) . ?
C42 C43 1.3735(18) . ?
C43 C44 1.4134(18) . ?
C44 C45 1.4079(19) . ?
C45 C46 1.3717(19) . ?
C49 C50 1.374(2) . ?
C50 C51 1.406(2) . ?
C51 C52 1.410(2) . ?
C52 C53 1.3775(19) . ?
C57 C58 1.494(3) . ?
C60 C61 1.520(5) . ?
C61 C62 1.499(5) . ?
C62 C63 1.539(6) . ?
C63 C64 1.514(5) . ?
C64 C65 1.538(7) . ?
C60A C61A 1.537(7) . ?
C61A C62A 1.525(7) . ?
C62A C63A 1.558(8) . ?
C63A C64A 1.536(8) . ?
C64A C65A 1.532(8) . ?

loop_
_geom_torsion_atom_site_label_1
_geom_torsion_atom_site_label_2
_geom_torsion_atom_site_label_3
_geom_torsion_atom_site_label_4
_geom_torsion
_geom_torsion_site_symmetry_1
_geom_torsion_site_symmetry_2
_geom_torsion_site_symmetry_3
_geom_torsion_site_symmetry_4
_geom_torsion_publ_flag
V1 O1 C1 K1 -139.21(19) . . . . ?
V1 O1 C1 C2 122.28(17) . . . . ?
V1 O1 C1 C6 -60.4(2) . . . . ?
V1 O2 C31 K1 121.09(17) . . . . ?
V1 O2 C31 C32 -147.12(13) . . . . ?
V1 O2 C31 C36 32.3(2) . . . . ?
V1 N1 C13 K1 -7.71(10) . . . . ?
V1 N1 C13 C14 -94.57(12) . . . . ?
V1 N1 C13 C18 80.47(12) . . . . ?
V1 N1 C23 C24 -10.6(2) . . . . ?
V1 N1 C23 C28 170.27(10) . . . . ?
V1 N2 C42 C43 -178.76(10) . . . . ?
V1 N2 C46 C45 178.04(11) . . . . ?
V1 N4 C49 C50 -171.14(11) . . . . ?
V1 N4 C53 C52 171.51(10) . . . . ?
K1 O1 C1 C2 -98.51(12) . . . . ?
K1 O1 C1 C6 78.77(12) . . . . ?
K1 O2 C31 C32 91.79(12) . . . . ?
K1 O2 C31 C36 -88.76(11) . . . . ?
K1 O3 C57 C58 58.5(2) . . . . ?
K1 O4 C58 C57 24.8(2) . . . . ?
K1 C1 C2 C3 109.85(13) . . . . ?
K1 C1 C2 C7 -68.04(15) . . . . ?
K1 C1 C6 C5 -118.07(12) . . . . ?
K1 C1 C6 C12 62.65(13) . . . . ?
K1 C13 C14 C12 -111.78(11) . . . . ?
K1 C13 C14 C15 67.20(11) . . . . ?
K1 C13 C18 C17 -66.36(11) . . . . ?
K1 C13 C18 C30 109.80(11) . . . . ?
K1 C14 C15 C16 68.83(12) . . . . ?
K1 C15 C16 C17 67.22(11) . . . . ?
K1 C15 C16 C19 -113.36(12) . . . . ?
K1 C16 C17 C18 68.27(12) . . . . ?
K1 C16 C19 C20 -78.20(15) . . . . ?
K1 C16 C19 C21 160.12(11) . . . . ?
K1 C16 C19 C22 41.97(15) . . . . ?
K1 C17 C18 C13 68.70(11) . . . . ?
K1 C17 C18 C30 -107.52(11) . . . . ?
K1 C18 C30 C36 -28.27(13) . . . . ?
K1 C31 C32 C33 -113.26(12) . . . . ?
K1 C31 C32 C37 68.67(14) . . . . ?
K1 C31 C36 C30 -63.37(13) . . . . ?
K1 C31 C36 C35 115.09(12) . . . . ?
O1 C1 C2 C3 170.24(13) . . . . ?
O1 C1 C2 C7 -7.6(2) . . . . ?
O1 C1 C6 C5 -170.84(13) . . . . ?
O1 C1 C6 C12 9.88(19) . . . . ?
O2 C31 C32 C33 -176.13(12) . . . . ?
O2 C31 C32 C37 5.8(2) . . . . ?
O2 C31 C36 C30 -2.16(19) . . . . ?
O2 C31 C36 C35 176.30(12) . . . . ?
O3 C57 C58 O4 -55.0(3) . . . . ?
N1 C13 C14 K1 112.45(11) . . . . ?
N1 C13 C14 C12 0.67(18) . . . . ?
N1 C13 C14 C15 179.64(12) . . . . ?
N1 C13 C18 K1 -113.28(11) . . . . ?
N1 C13 C18 C17 -179.64(11) . . . . ?
N1 C13 C18 C30 -3.48(18) . . . . ?
N1 C23 C24 C25 -178.69(12) . . . . ?
N1 C23 C28 C27 179.14(12) . . . . ?
N2 C42 C43 C44 0.2(2) . . . . ?
N3 C44 C45 C46 -178.35(13) . . . . ?
N4 C49 C50 C51 -0.1(2) . . . . ?
N5 C51 C52 C53 -174.15(13) . . . . ?
C1 C2 C3 C4 2.3(2) . . . . ?
C1 C2 C7 C8 -53.03(19) . . . . ?
C1 C2 C7 C9 68.74(19) . . . . ?
C1 C2 C7 C10 -171.65(15) . . . . ?
C1 C6 C12 C14 -59.10(17) . . . . ?
C2 C1 C6 C5 6.57(19) . . . . ?
C2 C1 C6 C12 -172.71(12) . . . . ?
C2 C3 C4 C5 3.5(3) . . . . ?
C2 C3 C4 C11 -174.62(18) . . . . ?
C3 C2 C7 C8 129.11(16) . . . . ?
C3 C2 C7 C9 -109.13(18) . . . . ?
C3 C2 C7 C10 10.5(2) . . . . ?
C3 C4 C5 C6 -4.2(2) . . . . ?
C4 C5 C6 C1 -0.9(2) . . . . ?
C4 C5 C6 C12 178.42(14) . . . . ?
C5 C6 C12 C14 121.60(14) . . . . ?
C6 C1 C2 C3 -7.2(2) . . . . ?
C6 C1 C2 C7 174.96(13) . . . . ?
C6 C12 C14 K1 13.42(14) . . . . ?
C6 C12 C14 C13 106.61(14) . . . . ?
C6 C12 C14 C15 -72.38(16) . . . . ?
C7 C2 C3 C4 -179.78(15) . . . . ?
C11 C4 C5 C6 173.92(17) . . . . ?
C12 C14 C15 K1 108.74(11) . . . . ?
C12 C14 C15 C16 177.57(12) . . . . ?
C13 N1 C23 C24 -177.60(11) . . . . ?
C13 N1 C23 C28 3.30(18) . . . . ?
C13 C14 C15 K1 -70.24(11) . . . . ?
C13 C14 C15 C16 -1.4(2) . . . . ?
C13 C18 C30 C36 -119.34(13) . . . . ?
C14 C13 C18 K1 61.95(10) . . . . ?
C14 C13 C18 C17 -4.41(18) . . . . ?
C14 C13 C18 C30 171.75(11) . . . . ?
C14 C15 C16 K1 -68.96(12) . . . . ?
C14 C15 C16 C17 -1.74(19) . . . . ?
C14 C15 C16 C19 177.68(12) . . . . ?
C15 C16 C17 K1 -66.48(11) . . . . ?
C15 C16 C17 C18 1.79(19) . . . . ?
C15 C16 C19 C20 12.0(2) . . . . ?
C15 C16 C19 C21 -109.72(16) . . . . ?
C15 C16 C19 C22 132.14(15) . . . . ?
C16 C17 C18 K1 -67.38(12) . . . . ?
C16 C17 C18 C13 1.3(2) . . . . ?
C16 C17 C18 C30 -174.90(12) . . . . ?
C17 C16 C19 C20 -168.63(14) . . . . ?
C17 C16 C19 C21 69.68(18) . . . . ?
C17 C16 C19 C22 -48.46(18) . . . . ?
C17 C18 C30 C36 56.86(16) . . . . ?
C18 C13 C14 K1 -62.73(10) . . . . ?
C18 C13 C14 C12 -174.51(11) . . . . ?
C18 C13 C14 C15 4.46(18) . . . . ?
C18 C30 C36 C31 68.28(16) . . . . ?
C18 C30 C36 C35 -110.21(14) . . . . ?
C19 C16 C17 K1 114.08(12) . . . . ?
C19 C16 C17 C18 -177.65(12) . . . . ?
C23 N1 C13 K1 162.94(8) . . . . ?
C23 N1 C13 C14 76.08(15) . . . . ?
C23 N1 C13 C18 -108.88(13) . . . . ?
C23 C24 C25 C26 -0.5(2) . . . . ?
C24 C23 C28 C27 -0.02(19) . . . . ?
C24 C25 C26 C27 0.1(2) . . . . ?
C24 C25 C26 C29 -179.10(13) . . . . ?
C25 C26 C27 C28 0.4(2) . . . . ?
C26 C27 C28 C23 -0.4(2) . . . . ?
C28 C23 C24 C25 0.49(19) . . . . ?
C29 C26 C27 C28 179.57(13) . . . . ?
C31 C32 C33 C34 -1.5(2) . . . . ?
C31 C32 C37 C38 61.05(17) . . . . ?
C31 C32 C37 C39 -178.90(14) . . . . ?
C31 C32 C37 C40 -58.58(18) . . . . ?
C32 C31 C36 C30 177.32(12) . . . . ?
C32 C31 C36 C35 -4.22(19) . . . . ?
C32 C33 C34 C35 -1.8(2) . . . . ?
C32 C33 C34 C41 179.94(15) . . . . ?
C32 C37 C40 K1 13.98(15) . . . . ?
C33 C32 C37 C38 -116.98(15) . . . . ?
C33 C32 C37 C39 3.1(2) . . . . ?
C33 C32 C37 C40 123.40(15) . . . . ?
C33 C34 C35 C36 2.1(2) . . . . ?
C34 C35 C36 C30 179.42(13) . . . . ?
C34 C35 C36 C31 0.9(2) . . . . ?
C36 C31 C32 C33 4.40(19) . . . . ?
C36 C31 C32 C37 -173.67(12) . . . . ?
C37 C32 C33 C34 176.62(14) . . . . ?
C38 C37 C40 K1 -106.83(11) . . . . ?
C39 C37 C40 K1 137.25(11) . . . . ?
C41 C34 C35 C36 -179.63(15) . . . . ?
C42 N2 C46 C45 -3.3(2) . . . . ?
C42 C43 C44 N3 177.81(13) . . . . ?
C42 C43 C44 C45 -2.6(2) . . . . ?
C43 C44 C45 C46 2.1(2) . . . . ?
C44 C45 C46 N2 0.9(2) . . . . ?
C46 N2 C42 C43 2.7(2) . . . . ?
C47 N3 C44 C43 -6.4(2) . . . . ?
C47 N3 C44 C45 174.02(13) . . . . ?
C48 N3 C44 C43 -172.96(14) . . . . ?
C48 N3 C44 C45 7.5(2) . . . . ?
C49 N4 C53 C52 -1.56(19) . . . . ?
C49 C50 C51 N5 174.90(13) . . . . ?
C49 C50 C51 C52 -2.97(19) . . . . ?
C50 C51 C52 C53 3.71(19) . . . . ?
C51 C52 C53 N4 -1.5(2) . . . . ?
C53 N4 C49 C50 2.4(2) . . . . ?
C54 N5 C51 C50 8.0(2) . . . . ?
C54 N5 C51 C52 -174.26(13) . . . . ?
C55 N5 C51 C50 173.81(14) . . . . ?
C55 N5 C51 C52 -8.5(2) . . . . ?
C56 O3 C57 C58 -171.28(18) . . . . ?
C59 O4 C58 C57 -178.33(18) . . . . ?
C60 C61 C62 C63 -176.4(4) . . . . ?
C61 C62 C63 C64 176.4(4) . . . . ?
C62 C63 C64 C65 177.7(6) . . . . ?
C60A C61A C62A C63A -175.4(16) . . . . ?
C61A C62A C63A C64A -163.6(15) . . . . ?
C62A C63A C64A C65A 178(2) . . . . ?
